data_2226931
loop_
_publ_author_name
'He, Lan-Zhen'
'Li, Shi-Jie'
'Song, Wen-Dong'
'Miao, Dong-Liang'

_publ_section_title
;
 Diaquabis(4-carboxy-2-propyl-1<i>H</i>-imidazole-5-carboxylato-\k^2^<i>N</i>^3^,<i>O</i>^4^)copper(II)
 <i>N</i>,<i>N</i>-dimethylformamide disolvate
;
_journal_coeditor_code HY2320
_journal_issue 8
_journal_name_full 'Acta Crystallographica Section E'
_journal_page_first m896
_journal_paper_doi 10.1107/S1600536810025249
_journal_volume 66
_journal_year 2010
_chemical_formula_iupac '[Cu (C8 H9 N2 O4)2 (H2 O)2], 2C3 H7 N O'
_chemical_formula_moiety 'C16 H22 Cu N4 O10, 2(C3 H7 N O)'
_chemical_formula_sum 'C22 H36 Cu N6 O12'
_chemical_formula_weight 640.11
_chemical_name_systematic
;
Diaquabis(4-carboxy-2-propyl-1<i>H</i>-imidazole-5-carboxylato-
\k^2^<i>N</i>^3^,<i>O</i>^4^)copper(II) <i>N</i>,<i>N</i>-dimethylformamide
disolvate
;
_space_group_IT_number 2
_symmetry_cell_setting triclinic
_symmetry_space_group_name_Hall '-P 1'
_symmetry_space_group_name_H-M 'P -1'
_atom_sites_solution_hydrogens geom
_atom_sites_solution_primary direct
_atom_sites_solution_secondary difmap
_audit_creation_method SHELXL-97
_cell_angle_alpha 75.2640(10)
_cell_angle_beta 87.305(2)
_cell_angle_gamma 68.4160(10)
_cell_formula_units_Z 1
_cell_length_a 7.2831(8)
_cell_length_b 9.2500(10)
_cell_length_c 11.3329(13)
_cell_measurement_reflns_used 1702
_cell_measurement_temperature 298(2)
_cell_measurement_theta_max 25.93
_cell_measurement_theta_min 2.449
_cell_volume 685.67(13)
_computing_cell_refinement 'SAINT (Bruker, 2007)'
_computing_data_collection 'SMART (Bruker, 2007)'
_computing_data_reduction 'SAINT (Bruker, 2007)'
_computing_molecular_graphics 'SHELXTL (Sheldrick, 2008)'
_computing_publication_material 'SHELXTL (Sheldrick, 2008)'
_computing_structure_refinement 'SHELXL97 (Sheldrick, 2008)'
_computing_structure_solution 'SHELXS97 (Sheldrick, 2008)'
_diffrn_ambient_temperature 298(2)
_diffrn_measured_fraction_theta_full 0.985
_diffrn_measured_fraction_theta_max 0.985
_diffrn_measurement_device_type 'Bruker SMART 1000 CCD'
_diffrn_measurement_method '\f and \w scans'
_diffrn_radiation_monochromator graphite
_diffrn_radiation_source 'fine-focus sealed tube'
_diffrn_radiation_type MoK\a
_diffrn_radiation_wavelength 0.71073
_diffrn_reflns_av_R_equivalents 0.0167
_diffrn_reflns_av_sigmaI/netI 0.0371
_diffrn_reflns_limit_h_max 7
_diffrn_reflns_limit_h_min -8
_diffrn_reflns_limit_k_max 10
_diffrn_reflns_limit_k_min -10
_diffrn_reflns_limit_l_max 13
_diffrn_reflns_limit_l_min -10
_diffrn_reflns_number 3603
_diffrn_reflns_theta_full 24.99
_diffrn_reflns_theta_max 24.99
_diffrn_reflns_theta_min 1.86
_diffrn_standards_number 0
_exptl_absorpt_coefficient_mu 0.870
_exptl_absorpt_correction_T_max 0.8522
_exptl_absorpt_correction_T_min 0.7683
_exptl_absorpt_correction_type multi-scan
_exptl_absorpt_process_details '(SADABS; Sheldrick, 1996)'
_exptl_crystal_colour blue
_exptl_crystal_density_diffrn 1.550
_exptl_crystal_density_method 'not measured'
_exptl_crystal_description cubic
_exptl_crystal_F_000 335
_exptl_crystal_size_max 0.32
_exptl_crystal_size_mid 0.21
_exptl_crystal_size_min 0.19
_refine_diff_density_max 0.378
_refine_diff_density_min -0.291
_refine_ls_extinction_method none
_refine_ls_goodness_of_fit_ref 1.059
_refine_ls_hydrogen_treatment constr
_refine_ls_matrix_type full
_refine_ls_number_parameters 187
_refine_ls_number_reflns 2385
_refine_ls_number_restraints 0
_refine_ls_restrained_S_all 1.059
_refine_ls_R_factor_all 0.0504
_refine_ls_R_factor_gt 0.0393
_refine_ls_shift/su_max 0.000
_refine_ls_shift/su_mean 0.000
_refine_ls_structure_factor_coef Fsqd
_refine_ls_weighting_details 'calc w=1/[\s^2^(Fo^2^)+(0.0414P)^2^+0.5480P] where P=(Fo^2^+2Fc^2^)/3'
_refine_ls_weighting_scheme calc
_refine_ls_wR_factor_gt 0.0888
_refine_ls_wR_factor_ref 0.0967
_reflns_number_gt 2011
_reflns_number_total 2385
_reflns_threshold_expression I>2\s(I)
_cod_data_source_file hy2320.cif
_cod_data_source_block I
_cod_original_cell_volume 685.68(13)
_cod_database_code 2226931
_cod_database_fobs_code 2226931

loop_
_symmetry_equiv_pos_as_xyz
'x, y, z'
'-x, -y, -z'

loop_
_atom_site_type_symbol
_atom_site_label
_atom_site_fract_x
_atom_site_fract_y
_atom_site_fract_z
_atom_site_U_iso_or_equiv
_atom_site_adp_type
_atom_site_calc_flag
_atom_site_refinement_flags
_atom_site_occupancy
_atom_site_disorder_assembly
_atom_site_disorder_group
Cu Cu1 0.5000 0.5000 0.5000 0.02632(17) Uani d S 1 . .
N N1 0.6271(3) 0.2621(3) 0.5343(2) 0.0251(5) Uani d . 1 . .
N N2 0.7981(3) 0.0045(3) 0.5992(2) 0.0295(6) Uani d . 1 . .
H H2 0.8707 -0.0862 0.6461 0.035 Uiso calc R 1 . .
N N3 0.1268(4) 0.4896(3) 0.8656(3) 0.0434(7) Uani d . 1 . .
O O1 0.4276(3) 0.4348(2) 0.31460(19) 0.0387(5) Uani d . 1 . .
O O2 0.4952(3) 0.2191(3) 0.24467(19) 0.0422(6) Uani d . 1 . .
H H2A 0.5573 0.1221 0.2687 0.063 Uiso calc R 1 . .
O O3 0.6933(4) -0.0740(3) 0.3193(2) 0.0442(6) Uani d . 1 . .
O O4 0.8653(3) -0.2477(2) 0.4863(2) 0.0398(5) Uani d . 1 . .
O O5 0.2402(3) 0.4858(2) 0.56026(19) 0.0353(5) Uani d . 1 . .
H H5A 0.2186 0.4061 0.5485 0.042 Uiso d R 1 . .
H H5B 0.1412 0.5701 0.5293 0.042 Uiso d R 1 . .
O O6 0.0414(4) 0.7502(3) 0.7641(2) 0.0568(7) Uani d . 1 . .
C C1 0.5080(4) 0.2896(3) 0.3284(3) 0.0305(7) Uani d . 1 . .
C C2 0.6222(4) 0.1888(3) 0.4434(3) 0.0255(6) Uani d . 1 . .
C C3 0.7286(4) 0.0262(3) 0.4834(3) 0.0265(6) Uani d . 1 . .
C C4 0.7665(4) -0.1092(3) 0.4254(3) 0.0305(7) Uani d . 1 . .
C C5 0.7356(4) 0.1463(3) 0.6284(3) 0.0289(7) Uani d . 1 . .
C C6 0.7787(5) 0.1646(4) 0.7491(3) 0.0414(8) Uani d . 1 . .
H H6A 0.7328 0.2782 0.7460 0.050 Uiso calc R 1 . .
H H6B 0.9208 0.1199 0.7659 0.050 Uiso calc R 1 . .
C C7 0.6827(7) 0.0825(6) 0.8528(4) 0.0694(12) Uani d . 1 . .
H H7A 0.5414 0.1240 0.8336 0.083 Uiso calc R 1 . .
H H7B 0.7328 -0.0316 0.8573 0.083 Uiso calc R 1 . .
C C8 0.7160(7) 0.1037(5) 0.9754(3) 0.0659(12) Uani d . 1 . .
H H8A 0.8439 0.0288 1.0098 0.099 Uiso calc R 1 . .
H H8B 0.6159 0.0845 1.0282 0.099 Uiso calc R 1 . .
H H8C 0.7097 0.2114 0.9668 0.099 Uiso calc R 1 . .
C C9 0.0181(5) 0.6215(4) 0.7857(3) 0.0451(8) Uani d . 1 . .
H H9 -0.0840 0.6167 0.7424 0.054 Uiso calc R 1 . .
C C10 0.0974(8) 0.3399(5) 0.8779(4) 0.0779(14) Uani d . 1 . .
H H10A -0.0212 0.3605 0.8322 0.117 Uiso calc R 1 . .
H H10B 0.0856 0.2932 0.9625 0.117 Uiso calc R 1 . .
H H10C 0.2082 0.2669 0.8471 0.117 Uiso calc R 1 . .
C C11 0.2925(6) 0.4885(5) 0.9321(4) 0.0625(11) Uani d . 1 . .
H H11A 0.4116 0.4480 0.8910 0.094 Uiso calc R 1 . .
H H11B 0.3049 0.4207 1.0134 0.094 Uiso calc R 1 . .
H H11C 0.2709 0.5959 0.9361 0.094 Uiso calc R 1 . .

loop_
_atom_site_aniso_label
_atom_site_aniso_U_11
_atom_site_aniso_U_22
_atom_site_aniso_U_33
_atom_site_aniso_U_12
_atom_site_aniso_U_13
_atom_site_aniso_U_23
Cu1 0.0281(3) 0.0167(3) 0.0329(3) -0.0064(2) -0.0004(2) -0.0065(2)
N1 0.0284(13) 0.0187(11) 0.0282(13) -0.0084(10) 0.0010(10) -0.0066(10)
N2 0.0300(14) 0.0166(11) 0.0365(14) -0.0047(10) -0.0039(11) -0.0025(10)
N3 0.0490(18) 0.0311(14) 0.0453(17) -0.0112(13) -0.0017(13) -0.0060(12)
O1 0.0464(14) 0.0227(11) 0.0391(13) -0.0053(10) -0.0048(10) -0.0045(9)
O2 0.0540(15) 0.0332(12) 0.0363(13) -0.0100(11) -0.0097(10) -0.0105(10)
O3 0.0579(16) 0.0319(12) 0.0443(14) -0.0110(11) -0.0031(12) -0.0194(10)
O4 0.0397(13) 0.0185(11) 0.0580(15) -0.0045(9) -0.0025(11) -0.0125(10)
O5 0.0289(11) 0.0218(10) 0.0565(14) -0.0094(9) 0.0037(10) -0.0123(9)
O6 0.0589(17) 0.0316(13) 0.0649(17) -0.0080(12) -0.0174(13) 0.0038(12)
C1 0.0282(16) 0.0297(16) 0.0334(17) -0.0103(13) 0.0012(13) -0.0082(13)
C2 0.0263(15) 0.0228(14) 0.0309(16) -0.0122(12) 0.0038(12) -0.0086(12)
C3 0.0237(15) 0.0227(14) 0.0340(17) -0.0091(12) 0.0046(12) -0.0083(12)
C4 0.0256(16) 0.0236(15) 0.0445(19) -0.0096(13) 0.0060(13) -0.0128(14)
C5 0.0304(16) 0.0222(14) 0.0340(17) -0.0100(12) -0.0013(13) -0.0060(12)
C6 0.053(2) 0.0267(16) 0.0416(19) -0.0119(15) -0.0131(16) -0.0051(14)
C7 0.085(3) 0.094(3) 0.052(3) -0.050(3) 0.019(2) -0.035(2)
C8 0.079(3) 0.067(3) 0.051(2) -0.024(2) 0.006(2) -0.018(2)
C9 0.0362(19) 0.047(2) 0.048(2) -0.0092(16) -0.0039(16) -0.0138(17)
C10 0.105(4) 0.041(2) 0.094(3) -0.033(2) 0.015(3) -0.019(2)
C11 0.050(2) 0.058(2) 0.062(3) -0.0083(19) -0.0161(19) 0.001(2)

loop_
_atom_type_symbol
_atom_type_description
_atom_type_scat_dispersion_real
_atom_type_scat_dispersion_imag
_atom_type_scat_source
C C 0.0033 0.0016 'International Tables Vol C Tables 4.2.6.8 and 6.1.1.4'
H H 0.0000 0.0000 'International Tables Vol C Tables 4.2.6.8 and 6.1.1.4'
O O 0.0106 0.0060 'International Tables Vol C Tables 4.2.6.8 and 6.1.1.4'
N N 0.0061 0.0033 'International Tables Vol C Tables 4.2.6.8 and 6.1.1.4'
Cu Cu 0.3201 1.2651 'International Tables Vol C Tables 4.2.6.8 and 6.1.1.4'

loop_
_geom_angle_atom_site_label_1
_geom_angle_atom_site_label_2
_geom_angle_atom_site_label_3
_geom_angle_site_symmetry_1
_geom_angle_site_symmetry_3
_geom_angle
_geom_angle_publ_flag
N1 Cu1 N1 2_666 . 180.00(6) ?
N1 Cu1 O5 2_666 2_666 91.57(9) ?
N1 Cu1 O5 . 2_666 88.44(9) ?
N1 Cu1 O5 2_666 . 88.43(9) ?
N1 Cu1 O5 . . 91.56(9) ?
O5 Cu1 O5 2_666 . 180.0 ?
N1 Cu1 O1 2_666 . 104.94(8) ?
N1 Cu1 O1 . . 75.06(8) ?
O5 Cu1 O1 2_666 . 92.58(8) ?
O5 Cu1 O1 . . 87.42(8) ?
C5 N1 C2 . . 106.6(2) ?
C5 N1 Cu1 . . 134.39(19) ?
C2 N1 Cu1 . . 118.83(18) ?
C5 N2 C3 . . 109.7(2) ?
C5 N2 H2 . . 125.2 ?
C3 N2 H2 . . 125.2 ?
C9 N3 C11 . . 119.9(3) ?
C9 N3 C10 . . 120.6(3) ?
C11 N3 C10 . . 119.1(3) ?
C1 O1 Cu1 . . 108.15(18) ?
C1 O2 H2A . . 109.5 ?
Cu1 O5 H5A . . 114.3 ?
Cu1 O5 H5B . . 113.0 ?
H5A O5 H5B . . 107.6 ?
O1 C1 O2 . . 122.2(3) ?
O1 C1 C2 . . 119.7(3) ?
O2 C1 C2 . . 118.1(2) ?
C3 C2 N1 . . 109.4(2) ?
C3 C2 C1 . . 132.5(3) ?
N1 C2 C1 . . 118.1(2) ?
N2 C3 C2 . . 104.9(2) ?
N2 C3 C4 . . 122.9(2) ?
C2 C3 C4 . . 132.2(3) ?
O4 C4 O3 . . 125.3(3) ?
O4 C4 C3 . . 117.8(3) ?
O3 C4 C3 . . 116.9(3) ?
N1 C5 N2 . . 109.4(2) ?
N1 C5 C6 . . 127.0(3) ?
N2 C5 C6 . . 123.6(3) ?
C5 C6 C7 . . 113.2(3) ?
C5 C6 H6A . . 108.9 ?
C7 C6 H6A . . 108.9 ?
C5 C6 H6B . . 108.9 ?
C7 C6 H6B . . 108.9 ?
H6A C6 H6B . . 107.7 ?
C8 C7 C6 . . 114.9(3) ?
C8 C7 H7A . . 108.6 ?
C6 C7 H7A . . 108.6 ?
C8 C7 H7B . . 108.6 ?
C6 C7 H7B . . 108.6 ?
H7A C7 H7B . . 107.5 ?
C7 C8 H8A . . 109.5 ?
C7 C8 H8B . . 109.5 ?
H8A C8 H8B . . 109.5 ?
C7 C8 H8C . . 109.5 ?
H8A C8 H8C . . 109.5 ?
H8B C8 H8C . . 109.5 ?
O6 C9 N3 . . 124.8(3) ?
O6 C9 H9 . . 117.6 ?
N3 C9 H9 . . 117.6 ?
N3 C10 H10A . . 109.5 ?
N3 C10 H10B . . 109.5 ?
H10A C10 H10B . . 109.5 ?
N3 C10 H10C . . 109.5 ?
H10A C10 H10C . . 109.5 ?
H10B C10 H10C . . 109.5 ?
N3 C11 H11A . . 109.5 ?
N3 C11 H11B . . 109.5 ?
H11A C11 H11B . . 109.5 ?
N3 C11 H11C . . 109.5 ?
H11A C11 H11C . . 109.5 ?
H11B C11 H11C . . 109.5 ?

loop_
_geom_bond_atom_site_label_1
_geom_bond_atom_site_label_2
_geom_bond_site_symmetry_2
_geom_bond_distance
_geom_bond_publ_flag
Cu1 N1 2_666 1.987(2) ?
Cu1 N1 . 1.987(2) ?
Cu1 O5 2_666 2.020(2) ?
Cu1 O5 . 2.020(2) ?
Cu1 O1 . 2.458(2) ?
N1 C5 . 1.336(3) ?
N1 C2 . 1.378(3) ?
N2 C5 . 1.344(3) ?
N2 C3 . 1.368(4) ?
N2 H2 . 0.8600 ?
N3 C9 . 1.315(4) ?
N3 C11 . 1.448(4) ?
N3 C10 . 1.449(4) ?
O1 C1 . 1.222(3) ?
O2 C1 . 1.305(3) ?
O2 H2A . 0.8200 ?
O3 C4 . 1.253(4) ?
O4 C4 . 1.247(3) ?
O5 H5A . 0.8499 ?
O5 H5B . 0.8500 ?
O6 C9 . 1.226(4) ?
C1 C2 . 1.475(4) ?
C2 C3 . 1.377(4) ?
C3 C4 . 1.491(4) ?
C5 C6 . 1.481(4) ?
C6 C7 . 1.519(5) ?
C6 H6A . 0.9700 ?
C6 H6B . 0.9700 ?
C7 C8 . 1.494(5) ?
C7 H7A . 0.9700 ?
C7 H7B . 0.9700 ?
C8 H8A . 0.9600 ?
C8 H8B . 0.9600 ?
C8 H8C . 0.9600 ?
C9 H9 . 0.9300 ?
C10 H10A . 0.9600 ?
C10 H10B . 0.9600 ?
C10 H10C . 0.9600 ?
C11 H11A . 0.9600 ?
C11 H11B . 0.9600 ?
C11 H11C . 0.9600 ?

loop_
_geom_hbond_atom_site_label_D
_geom_hbond_atom_site_label_H
_geom_hbond_atom_site_label_A
_geom_hbond_site_symmetry_A
_geom_hbond_distance_DH
_geom_hbond_distance_HA
_geom_hbond_distance_DA
_geom_hbond_angle_DHA
N2 H2 O6 1_645 0.86 1.83 2.679(3) 166.6
O2 H2A O3 . 0.82 1.67 2.494(3) 177.3
O5 H5A O4 2_656 0.85 1.91 2.755(3) 172.1
O5 H5B O4 1_465 0.85 2.07 2.906(3) 166.5

loop_
_geom_torsion_atom_site_label_1
_geom_torsion_atom_site_label_2
_geom_torsion_atom_site_label_3
_geom_torsion_atom_site_label_4
_geom_torsion_site_symmetry_1
_geom_torsion_site_symmetry_2
_geom_torsion_site_symmetry_3
_geom_torsion_site_symmetry_4
_geom_torsion
_geom_torsion_publ_flag
O5 Cu1 N1 C5 2_666 . . . 85.3(3) ?
O5 Cu1 N1 C5 . . . . -94.7(3) ?
O1 Cu1 N1 C5 . . . . 178.4(3) ?
O5 Cu1 N1 C2 2_666 . . . -89.3(2) ?
O5 Cu1 N1 C2 . . . . 90.7(2) ?
O1 Cu1 N1 C2 . . . . 3.76(19) ?
N1 Cu1 O1 C1 2_666 . . . 177.7(2) ?
N1 Cu1 O1 C1 . . . . -2.3(2) ?
O5 Cu1 O1 C1 2_666 . . . 85.4(2) ?
O5 Cu1 O1 C1 . . . . -94.6(2) ?
Cu1 O1 C1 O2 . . . . 179.8(2) ?
Cu1 O1 C1 C2 . . . . 0.4(3) ?
C5 N1 C2 C3 . . . . 0.3(3) ?
Cu1 N1 C2 C3 . . . . 176.24(18) ?
C5 N1 C2 C1 . . . . 179.0(2) ?
Cu1 N1 C2 C1 . . . . -5.1(3) ?
O1 C1 C2 C3 . . . . -179.0(3) ?
O2 C1 C2 C3 . . . . 1.7(5) ?
O1 C1 C2 N1 . . . . 2.7(4) ?
O2 C1 C2 N1 . . . . -176.7(2) ?
C5 N2 C3 C2 . . . . 0.5(3) ?
C5 N2 C3 C4 . . . . -177.9(3) ?
N1 C2 C3 N2 . . . . -0.5(3) ?
C1 C2 C3 N2 . . . . -178.9(3) ?
N1 C2 C3 C4 . . . . 177.8(3) ?
C1 C2 C3 C4 . . . . -0.7(5) ?
N2 C3 C4 O4 . . . . 0.3(4) ?
C2 C3 C4 O4 . . . . -177.7(3) ?
N2 C3 C4 O3 . . . . 179.4(3) ?
C2 C3 C4 O3 . . . . 1.4(5) ?
C2 N1 C5 N2 . . . . 0.1(3) ?
Cu1 N1 C5 N2 . . . . -175.00(19) ?
C2 N1 C5 C6 . . . . -178.0(3) ?
Cu1 N1 C5 C6 . . . . 6.9(5) ?
C3 N2 C5 N1 . . . . -0.4(3) ?
C3 N2 C5 C6 . . . . 177.8(3) ?
N1 C5 C6 C7 . . . . 112.5(4) ?
N2 C5 C6 C7 . . . . -65.4(4) ?
C5 C6 C7 C8 . . . . -177.7(3) ?
C11 N3 C9 O6 . . . . -2.4(6) ?
C10 N3 C9 O6 . . . . -175.2(4) ?
